data_1562553
loop_
_publ_author_name
'Grundy, Matthew'
'Yuan, Kang'
'Nichol, Gary Stephen'
'Ingleson, Michael James'

_publ_section_title
;
 Zinc catalysed electrophilic C-H borylation of heteroarenes
;
_journal_name_full 'Chemical Science'
_journal_paper_doi 10.1039/D1SC01883C
_journal_year 2021
_chemical_formula_moiety 'C15 H11 B Br N O2'
_chemical_formula_sum 'C15 H11 B Br N O2'
_chemical_formula_weight 327.97
_chemical_name_systematic 3-(1,3,2-benzodioxaborole)5-bromo-N-methylindole
_space_group_crystal_system monoclinic
_space_group_IT_number 7
_space_group_name_Hall 'P -2yc'
_space_group_name_H-M_alt 'P 1 c 1'
_atom_sites_solution_hydrogens geom
_atom_sites_solution_primary dual
_audit_creation_date 2021-03-04
_audit_creation_method
;
Olex2 1.3
(compiled 2020.11.12 svn.r5f609507 for OlexSys, GUI svn.r6272)
;
_audit_update_record
;
2021-03-30 deposited with the CCDC.	2021-05-13 downloaded from the CCDC.
;
_cell_angle_alpha 90
_cell_angle_beta 113.246(6)
_cell_angle_gamma 90
_cell_formula_units_Z 2
_cell_length_a 11.8776(6)
_cell_length_b 4.6452(2)
_cell_length_c 12.9310(6)
_cell_measurement_reflns_used 3593
_cell_measurement_temperature 119.99(11)
_cell_measurement_theta_max 27.5390
_cell_measurement_theta_min 3.9470
_cell_volume 655.53(6)
_computing_cell_refinement 'CrysAlisPro 1.171.40.53 (Rigaku OD, 2019)'
_computing_data_collection 'CrysAlisPro 1.171.40.53 (Rigaku OD, 2019)'
_computing_data_reduction 'CrysAlisPro 1.171.40.53 (Rigaku OD, 2019)'
_computing_molecular_graphics 'Olex2 1.3 (Dolomanov et al., 2009)'
_computing_publication_material 'Olex2 1.3 (Dolomanov et al., 2009)'
_computing_structure_refinement 'SHELXL 2018/3 (Sheldrick, 2015)'
_computing_structure_solution 'SHELXT 2018/2 (Sheldrick, 2018)'
_diffrn_ambient_environment N~2~
_diffrn_ambient_temperature 119.99(11)
_diffrn_detector 'CCD plate'
_diffrn_detector_area_resol_mean 8.0521
_diffrn_detector_type Eos
_diffrn_measured_fraction_theta_full 0.998
_diffrn_measured_fraction_theta_max 0.863
_diffrn_measurement_details
;
List of Runs (angles in degrees, time in seconds):

  # Type    Start    End  Width  t~exp~   \w     \q     \k     \f   Frames
#--------------------------------------------------------------------------
  1  \w    -45.00  56.00   1.00   12.50    --  -15.66  20.00 153.00  101
  2  \w    -87.00  13.00   1.00   12.50    --  -15.66 -20.00 -13.00  100
  3  \w    -12.00  89.00   1.00   12.50    --   17.54  20.00 153.00  101
  4  \w    -54.00  10.00   1.00   12.50    --   17.54 -20.00 -13.00   64
  5  \w    -87.00 -40.00   1.00   12.50    --  -15.66-178.00 150.00   47
  6  \w      2.00  79.00   1.00   12.50    --   17.54  57.00-180.00   77
  7  \w     -1.00  39.00   1.00   12.50    --   17.54  77.00  90.00   40
  8  \w     -8.00  29.00   1.00   12.50    --   17.54  77.00-150.00   37
;
_diffrn_measurement_device 'four-circle diffractometer'
_diffrn_measurement_device_type 'Xcalibur, Eos'
_diffrn_measurement_method '\w scans'
_diffrn_orient_matrix_type 'CrysAlisPro convention (1999,Acta A55,543-557)'
_diffrn_orient_matrix_UB_11 0.0575972000
_diffrn_orient_matrix_UB_12 -0.0141971000
_diffrn_orient_matrix_UB_13 -0.0040251000
_diffrn_orient_matrix_UB_21 -0.0300183000
_diffrn_orient_matrix_UB_22 -0.0380266000
_diffrn_orient_matrix_UB_23 -0.0575750000
_diffrn_orient_matrix_UB_31 -0.0022089000
_diffrn_orient_matrix_UB_32 0.1471952000
_diffrn_orient_matrix_UB_33 -0.0152644000
_diffrn_radiation_monochromator graphite
_diffrn_radiation_probe x-ray
_diffrn_radiation_type 'Mo K\a'
_diffrn_radiation_wavelength 0.71073
_diffrn_reflns_av_R_equivalents 0.0362
_diffrn_reflns_av_unetI/netI 0.0449
_diffrn_reflns_Laue_measured_fraction_full 0.998
_diffrn_reflns_Laue_measured_fraction_max 0.863
_diffrn_reflns_limit_h_max 15
_diffrn_reflns_limit_h_min -14
_diffrn_reflns_limit_k_max 5
_diffrn_reflns_limit_k_min -6
_diffrn_reflns_limit_l_max 17
_diffrn_reflns_limit_l_min -16
_diffrn_reflns_number 7683
_diffrn_reflns_point_group_measured_fraction_full 0.888
_diffrn_reflns_point_group_measured_fraction_max 0.726
_diffrn_reflns_theta_full 25.242
_diffrn_reflns_theta_max 29.492
_diffrn_reflns_theta_min 3.429
_diffrn_source 'fine-focus sealed X-ray tube'
_diffrn_source_type 'Enhance (Mo) X-ray Source'
_exptl_absorpt_coefficient_mu 3.134
_exptl_absorpt_correction_T_max 1.00000
_exptl_absorpt_correction_T_min 0.97097
_exptl_absorpt_correction_type multi-scan
_exptl_absorpt_process_details
;
CrysAlisPro 1.171.40.53 (Rigaku Oxford Diffraction, 2019)
Empirical absorption correction using spherical harmonics,
 implemented in SCALE3 ABSPACK scaling algorithm.
;
_exptl_crystal_colour 'clear colourless'
_exptl_crystal_colour_lustre clear
_exptl_crystal_colour_primary colourless
_exptl_crystal_density_diffrn 1.662
_exptl_crystal_description plate
_exptl_crystal_F_000 328
_exptl_crystal_recrystallization_method 'Re-crystallisation from solvent: Chlorobenzene'
_exptl_crystal_size_max 0.298
_exptl_crystal_size_mid 0.14
_exptl_crystal_size_min 0.105
_refine_diff_density_max 0.434
_refine_diff_density_min -0.552
_refine_diff_density_rms 0.083
_refine_ls_abs_structure_details
;
 Flack x determined using 983 quotients [(I+)-(I-)]/[(I+)+(I-)]
 (Parsons, Flack and Wagner, Acta Cryst. B69 (2013) 249-259).
;
_refine_ls_abs_structure_Flack -0.017(8)
_refine_ls_extinction_method none
_refine_ls_goodness_of_fit_ref 1.041
_refine_ls_hydrogen_treatment constr
_refine_ls_matrix_type full
_refine_ls_number_parameters 182
_refine_ls_number_reflns 2641
_refine_ls_number_restraints 2
_refine_ls_restrained_S_all 1.041
_refine_ls_R_factor_all 0.0356
_refine_ls_R_factor_gt 0.0312
_refine_ls_shift/su_max 0.000
_refine_ls_shift/su_mean 0.000
_refine_ls_structure_factor_coef Fsqd
_refine_ls_weighting_details 'w=1/[\s^2^(Fo^2^)+(0.0347P)^2^+0.0722P] where P=(Fo^2^+2Fc^2^)/3'
_refine_ls_weighting_scheme calc
_refine_ls_wR_factor_gt 0.0668
_refine_ls_wR_factor_ref 0.0691
_reflns_Friedel_coverage 0.678
_reflns_Friedel_fraction_full 0.777
_reflns_Friedel_fraction_max 0.587
_reflns_number_gt 2480
_reflns_number_total 2641
_reflns_threshold_expression 'I > 2\s(I)'
_cod_data_source_file d1sc01883c2.cif
_cod_data_source_block mg309_reprocess
_cod_database_code 1562553
_shelx_shelxl_version_number 2018/3
_chemical_oxdiff_formula 'C15 H11 B Br N O2'
_chemical_oxdiff_usercomment '120 K'
_shelx_space_group_comment
;
The symmetry employed for this shelxl refinement is uniquely defined
by the following loop, which should always be used as a source of
symmetry information in preference to the above space-group names.
They are only intended as comments.
;
_reflns_odcompleteness_completeness 99.67
_reflns_odcompleteness_iscentric 1
_reflns_odcompleteness_theta 26.32
_olex2_refinement_description
;
1. Fixed Uiso
 At 1.2 times of:
  All C(H) groups
 At 1.5 times of:
  All C(H,H,H) groups
2.a Aromatic/amide H refined with riding coordinates:
 C1(H1), C4(H4), C7(H7), C13(H13), C14(H14), C6(H6), C12(H12), C15(H15)
2.b Idealised Me refined as rotating group:
 C9(H9A,H9B,H9C)
;
_olex2_submission_special_instructions 'No special instructions were received'
_oxdiff_exptl_absorpt_empirical_details
;
Empirical correction (ABSPACK) includes:
- Absorption correction using spherical harmonics
- Frame scaling
;
_oxdiff_exptl_absorpt_empirical_full_max 1.156
_oxdiff_exptl_absorpt_empirical_full_min 0.924

loop_
_space_group_symop_operation_xyz
'x, y, z'
'x, -y, z+1/2'

loop_
_atom_site_label
_atom_site_type_symbol
_atom_site_fract_x
_atom_site_fract_y
_atom_site_fract_z
_atom_site_U_iso_or_equiv
_atom_site_adp_type
_atom_site_occupancy
_atom_site_site_symmetry_order
_atom_site_calc_flag
_atom_site_refinement_flags_posn
_atom_site_refinement_flags_adp
_atom_site_refinement_flags_occupancy
_atom_site_disorder_assembly
_atom_site_disorder_group
Br1 Br 0.10006(3) 0.55124(9) 0.56436(3) 0.02300(13) Uani 1 1 d . . . . .
O2 O 0.6974(3) 0.7347(7) 0.5137(2) 0.0164(6) Uani 1 1 d . . . . .
O1 O 0.5856(3) 0.7986(7) 0.6223(2) 0.0182(7) Uani 1 1 d . . . . .
N1 N 0.4014(4) 0.1189(8) 0.3194(3) 0.0162(8) Uani 1 1 d . . . . .
C1 C 0.5063(4) 0.2701(11) 0.3729(4) 0.0171(11) Uani 1 1 d . . . . .
H1 H 0.575259 0.258389 0.355782 0.021 Uiso 1 1 calc R U . . .
C8 C 0.3185(4) 0.1904(10) 0.3663(3) 0.0143(9) Uani 1 1 d . . . . .
C4 C 0.3092(4) 0.5058(10) 0.5111(4) 0.0164(9) Uani 1 1 d . . . . .
H4 H 0.343290 0.642691 0.567406 0.020 Uiso 1 1 calc R U . . .
C9 C 0.3757(5) -0.0858(10) 0.2279(4) 0.0196(10) Uani 1 1 d . . . . .
H9A H 0.442828 -0.088077 0.204232 0.029 Uiso 1 1 calc R U . . .
H9B H 0.302110 -0.030149 0.165874 0.029 Uiso 1 1 calc R U . . .
H9C H 0.365355 -0.274331 0.253255 0.029 Uiso 1 1 calc R U . . .
C5 C 0.1919(4) 0.4075(9) 0.4830(4) 0.0174(10) Uani 1 1 d . . . . .
C3 C 0.3756(4) 0.3926(9) 0.4521(3) 0.0149(9) Uani 1 1 d . . . . .
C7 C 0.1997(4) 0.0927(10) 0.3386(4) 0.0175(10) Uani 1 1 d . . . . .
H7 H 0.164707 -0.042816 0.281977 0.021 Uiso 1 1 calc R U . . .
C13 C 0.9004(5) 1.2733(11) 0.7082(4) 0.0236(11) Uani 1 1 d . . . . .
H13 H 0.971766 1.379399 0.724574 0.028 Uiso 1 1 calc R U . . .
C14 C 0.8341(4) 1.3092(12) 0.7741(4) 0.0236(11) Uani 1 1 d . . . . .
H14 H 0.862442 1.437070 0.834330 0.028 Uiso 1 1 calc R U . . .
C2 C 0.4972(4) 0.4448(10) 0.4567(4) 0.0162(9) Uani 1 1 d . . . . .
C10 C 0.6891(4) 0.9723(10) 0.6629(4) 0.0159(9) Uani 1 1 d . . . . .
C6 C 0.1353(4) 0.2037(10) 0.3979(3) 0.0182(10) Uani 1 1 d . . . . .
H6 H 0.055348 0.144390 0.381825 0.022 Uiso 1 1 calc R U . . .
C11 C 0.7564(4) 0.9343(10) 0.5977(4) 0.0163(9) Uani 1 1 d . . . . .
C12 C 0.8632(4) 1.0820(10) 0.6178(4) 0.0216(10) Uani 1 1 d . . . . .
H12 H 0.908135 1.055901 0.573638 0.026 Uiso 1 1 calc R U . . .
C15 C 0.7259(5) 1.1591(12) 0.7528(4) 0.0232(12) Uani 1 1 d . . . . .
H15 H 0.680816 1.183519 0.796924 0.028 Uiso 1 1 calc R U . . .
B1 B 0.5935(5) 0.6536(13) 0.5308(4) 0.0169(11) Uani 1 1 d . . . . .

loop_
_atom_site_aniso_label
_atom_site_aniso_U_11
_atom_site_aniso_U_22
_atom_site_aniso_U_33
_atom_site_aniso_U_23
_atom_site_aniso_U_13
_atom_site_aniso_U_12
Br1 0.0221(2) 0.0297(3) 0.02102(19) -0.0010(3) 0.01254(15) 0.0004(4)
O2 0.0172(17) 0.0158(17) 0.0165(15) -0.0021(12) 0.0069(13) -0.0022(13)
O1 0.0182(17) 0.021(2) 0.0152(15) -0.0027(13) 0.0063(13) -0.0053(15)
N1 0.019(2) 0.017(2) 0.0125(17) -0.0004(14) 0.0063(16) -0.0004(16)
C1 0.017(3) 0.019(3) 0.016(2) 0.0040(19) 0.0078(18) 0.003(2)
C8 0.018(2) 0.013(3) 0.014(2) 0.0023(17) 0.0081(18) 0.0018(19)
C4 0.018(2) 0.018(2) 0.0126(19) -0.0021(16) 0.0053(17) -0.0008(18)
C9 0.026(3) 0.018(3) 0.015(2) -0.0019(17) 0.0077(19) 0.0030(19)
C5 0.019(2) 0.020(3) 0.016(2) 0.0043(17) 0.0095(18) 0.0044(19)
C3 0.018(2) 0.015(3) 0.0114(19) 0.0044(16) 0.0059(17) 0.0003(19)
C7 0.019(2) 0.015(3) 0.015(2) 0.0015(17) 0.0032(18) -0.0008(18)
C13 0.015(2) 0.020(3) 0.029(3) 0.002(2) 0.0012(19) -0.001(2)
C14 0.022(3) 0.021(3) 0.021(2) -0.005(2) 0.001(2) -0.004(2)
C2 0.018(2) 0.018(3) 0.0131(19) 0.0009(17) 0.0060(17) -0.0003(19)
C10 0.013(2) 0.016(3) 0.017(2) 0.0028(17) 0.0036(17) -0.0005(18)
C6 0.014(2) 0.022(3) 0.017(2) 0.0051(17) 0.0040(17) 0.0014(19)
C11 0.015(2) 0.015(3) 0.016(2) 0.0011(16) 0.0038(17) 0.0005(18)
C12 0.019(3) 0.020(3) 0.028(2) 0.0029(19) 0.011(2) 0.001(2)
C15 0.028(3) 0.026(3) 0.017(2) -0.004(2) 0.011(2) -0.003(3)
B1 0.017(3) 0.016(3) 0.017(2) 0.0038(19) 0.007(2) 0.002(2)

loop_
_atom_type_symbol
_atom_type_description
_atom_type_scat_dispersion_real
_atom_type_scat_dispersion_imag
_atom_type_scat_source
C C 0.0033 0.0016 'International Tables Vol C Tables 4.2.6.8 and 6.1.1.4'
H H 0.0000 0.0000 'International Tables Vol C Tables 4.2.6.8 and 6.1.1.4'
B B 0.0013 0.0007 'International Tables Vol C Tables 4.2.6.8 and 6.1.1.4'
N N 0.0061 0.0033 'International Tables Vol C Tables 4.2.6.8 and 6.1.1.4'
O O 0.0106 0.0060 'International Tables Vol C Tables 4.2.6.8 and 6.1.1.4'
Br Br -0.2901 2.4595 'International Tables Vol C Tables 4.2.6.8 and 6.1.1.4'

loop_
_geom_angle_atom_site_label_1
_geom_angle_atom_site_label_2
_geom_angle_atom_site_label_3
_geom_angle
_geom_angle_site_symmetry_1
_geom_angle_site_symmetry_3
_geom_angle_publ_flag
C11 O2 B1 105.3(4) . . ?
C10 O1 B1 104.8(4) . . ?
C1 N1 C8 108.7(4) . . ?
C1 N1 C9 127.5(4) . . ?
C8 N1 C9 123.8(4) . . ?
N1 C1 H1 124.5 . . ?
N1 C1 C2 111.1(4) . . ?
C2 C1 H1 124.5 . . ?
N1 C8 C3 107.5(4) . . ?
N1 C8 C7 129.3(4) . . ?
C7 C8 C3 123.2(4) . . ?
C5 C4 H4 121.2 . . ?
C5 C4 C3 117.5(4) . . ?
C3 C4 H4 121.2 . . ?
N1 C9 H9A 109.5 . . ?
N1 C9 H9B 109.5 . . ?
N1 C9 H9C 109.5 . . ?
H9A C9 H9B 109.5 . . ?
H9A C9 H9C 109.5 . . ?
H9B C9 H9C 109.5 . . ?
C4 C5 Br1 118.6(3) . . ?
C4 C5 C6 123.7(4) . . ?
C6 C5 Br1 117.7(3) . . ?
C8 C3 C2 108.0(4) . . ?
C4 C3 C8 118.7(4) . . ?
C4 C3 C2 133.3(4) . . ?
C8 C7 H7 121.2 . . ?
C6 C7 C8 117.7(4) . . ?
C6 C7 H7 121.2 . . ?
C14 C13 H13 119.1 . . ?
C14 C13 C12 121.7(5) . . ?
C12 C13 H13 119.1 . . ?
C13 C14 H14 119.2 . . ?
C13 C14 C15 121.7(5) . . ?
C15 C14 H14 119.2 . . ?
C1 C2 C3 104.8(4) . . ?
C1 C2 B1 126.4(5) . . ?
C3 C2 B1 128.8(4) . . ?
C11 C10 O1 109.5(4) . . ?
C15 C10 O1 128.6(4) . . ?
C15 C10 C11 121.9(5) . . ?
C5 C6 H6 120.4 . . ?
C7 C6 C5 119.2(4) . . ?
C7 C6 H6 120.4 . . ?
C10 C11 O2 109.1(4) . . ?
C12 C11 O2 128.7(4) . . ?
C12 C11 C10 122.2(4) . . ?
C13 C12 H12 122.0 . . ?
C11 C12 C13 116.1(5) . . ?
C11 C12 H12 122.0 . . ?
C14 C15 H15 121.8 . . ?
C10 C15 C14 116.3(5) . . ?
C10 C15 H15 121.8 . . ?
O2 B1 O1 111.4(4) . . ?
O2 B1 C2 124.7(4) . . ?
O1 B1 C2 123.9(4) . . ?

loop_
_geom_bond_atom_site_label_1
_geom_bond_atom_site_label_2
_geom_bond_distance
_geom_bond_site_symmetry_2
_geom_bond_publ_flag
Br1 C5 1.911(5) . ?
O2 C11 1.389(5) . ?
O2 B1 1.389(6) . ?
O1 C10 1.389(6) . ?
O1 B1 1.397(6) . ?
N1 C1 1.358(6) . ?
N1 C8 1.386(6) . ?
N1 C9 1.453(5) . ?
C1 H1 0.9300 . ?
C1 C2 1.392(7) . ?
C8 C3 1.406(6) . ?
C8 C7 1.388(7) . ?
C4 H4 0.9300 . ?
C4 C5 1.371(7) . ?
C4 C3 1.400(6) . ?
C9 H9A 0.9600 . ?
C9 H9B 0.9600 . ?
C9 H9C 0.9600 . ?
C5 C6 1.405(6) . ?
C3 C2 1.442(7) . ?
C7 H7 0.9300 . ?
C7 C6 1.379(6) . ?
C13 H13 0.9300 . ?
C13 C14 1.380(7) . ?
C13 C12 1.395(7) . ?
C14 H14 0.9300 . ?
C14 C15 1.391(7) . ?
C2 B1 1.517(7) . ?
C10 C11 1.384(6) . ?
C10 C15 1.377(7) . ?
C6 H6 0.9300 . ?
C11 C12 1.374(7) . ?
C12 H12 0.9300 . ?
C15 H15 0.9300 . ?

loop_
_geom_torsion_atom_site_label_1
_geom_torsion_atom_site_label_2
_geom_torsion_atom_site_label_3
_geom_torsion_atom_site_label_4
_geom_torsion
_geom_torsion_site_symmetry_1
_geom_torsion_site_symmetry_2
_geom_torsion_site_symmetry_3
_geom_torsion_site_symmetry_4
_geom_torsion_publ_flag
Br1 C5 C6 C7 -179.1(3) . . . . ?
O2 C11 C12 C13 179.3(4) . . . . ?
O1 C10 C11 O2 -0.1(5) . . . . ?
O1 C10 C11 C12 179.3(4) . . . . ?
O1 C10 C15 C14 -179.4(5) . . . . ?
N1 C1 C2 C3 -0.1(5) . . . . ?
N1 C1 C2 B1 -177.3(4) . . . . ?
N1 C8 C3 C4 178.3(4) . . . . ?
N1 C8 C3 C2 0.1(5) . . . . ?
N1 C8 C7 C6 -178.8(4) . . . . ?
C1 N1 C8 C3 -0.2(5) . . . . ?
C1 N1 C8 C7 179.4(5) . . . . ?
C1 C2 B1 O2 10.8(8) . . . . ?
C1 C2 B1 O1 -172.2(4) . . . . ?
C8 N1 C1 C2 0.2(5) . . . . ?
C8 C3 C2 C1 0.0(5) . . . . ?
C8 C3 C2 B1 177.0(4) . . . . ?
C8 C7 C6 C5 -0.2(6) . . . . ?
C4 C5 C6 C7 0.2(7) . . . . ?
C4 C3 C2 C1 -177.9(5) . . . . ?
C4 C3 C2 B1 -0.9(8) . . . . ?
C9 N1 C1 C2 -179.8(4) . . . . ?
C9 N1 C8 C3 179.8(4) . . . . ?
C9 N1 C8 C7 -0.6(7) . . . . ?
C5 C4 C3 C8 1.2(6) . . . . ?
C5 C4 C3 C2 179.0(4) . . . . ?
C3 C8 C7 C6 0.7(7) . . . . ?
C3 C4 C5 Br1 178.6(3) . . . . ?
C3 C4 C5 C6 -0.8(7) . . . . ?
C3 C2 B1 O2 -165.6(4) . . . . ?
C3 C2 B1 O1 11.4(8) . . . . ?
C7 C8 C3 C4 -1.3(7) . . . . ?
C7 C8 C3 C2 -179.5(4) . . . . ?
C13 C14 C15 C10 0.3(8) . . . . ?
C14 C13 C12 C11 0.6(7) . . . . ?
C10 O1 B1 O2 -0.5(5) . . . . ?
C10 O1 B1 C2 -177.9(5) . . . . ?
C10 C11 C12 C13 0.1(7) . . . . ?
C11 O2 B1 O1 0.5(5) . . . . ?
C11 O2 B1 C2 177.8(5) . . . . ?
C11 C10 C15 C14 0.4(7) . . . . ?
C12 C13 C14 C15 -0.8(8) . . . . ?
C15 C10 C11 O2 -180.0(4) . . . . ?
C15 C10 C11 C12 -0.6(7) . . . . ?
B1 O2 C11 C10 -0.2(5) . . . . ?
B1 O2 C11 C12 -179.5(5) . . . . ?
B1 O1 C10 C11 0.3(5) . . . . ?
B1 O1 C10 C15 -179.8(5) . . . . ?
